data_7122786
loop_
_publ_author_name
'Zatsepin, Pavel'
'Ahn, Seihwan'
'Pudasaini, Bimal'
'Gau, Michael'
'Baik, Mu-Hyun'
'Mindiola, Daniel J.'

_publ_section_title
;
 Conversion of Methane to Ethylene Using an Ir Complex and Phosphorus
 Ylide as a Methylene Transfer Reagent
;
_journal_name_full 'Chemical Communications'
_journal_paper_doi 10.1039/C8CC08761J
_journal_year 2019
_chemical_formula_moiety 'C38 H46 Ir P2, C F3 O3 S'
_chemical_formula_sum 'C39 H46 F3 Ir O3 P2 S'
_chemical_formula_weight 905.96
_chemical_properties_physical Air-sensitive,Moisture-sensitive
_space_group_crystal_system triclinic
_space_group_IT_number 2
_space_group_name_Hall '-P 1'
_space_group_name_H-M_alt 'P -1'
_symmetry_space_group_name_Hall '-P 1'
_symmetry_space_group_name_H-M 'P -1'
_atom_sites_solution_hydrogens geom
_atom_sites_solution_primary dual
_audit_creation_date 2018-04-20
_audit_creation_method
;
Olex2 1.2
(compiled 2018.04.18 svn.r3501 for OlexSys, GUI svn.r5488)
;
_audit_update_record
;
2018-10-23 deposited with the CCDC.
2019-01-09 downloaded from the CCDC.
;
_cell_angle_alpha 87.071(2)
_cell_angle_beta 79.140(2)
_cell_angle_gamma 84.124(2)
_cell_formula_units_Z 4
_cell_length_a 10.6431(4)
_cell_length_b 18.1825(7)
_cell_length_c 19.2066(8)
_cell_measurement_reflns_used 9963
_cell_measurement_temperature 100
_cell_measurement_theta_max 27.530
_cell_measurement_theta_min 3.172
_cell_volume 3629.2(2)
_computing_cell_refinement 'SAINT V8.38A (2016)'
_computing_data_collection 'Bruker APEX3 v2016.1-0'
_computing_data_reduction 'SAINT V8.38A (2016)'
_computing_molecular_graphics 'Olex2 (Dolomanov et al., 2009)'
_computing_publication_material 'Olex2 (Dolomanov et al., 2009)'
_computing_structure_refinement 'ShelXL (Sheldrick, 2015)'
_computing_structure_solution 'ShelXT (Sheldrick, 2015)'
_diffrn_ambient_temperature 100
_diffrn_measured_fraction_theta_full 0.998
_diffrn_measured_fraction_theta_max 0.997
_diffrn_measurement_device 'CMOS area detector'
_diffrn_measurement_device_type 'Bruker D8QUEST'
_diffrn_measurement_method '\w and \f scans'
_diffrn_radiation_monochromator graphite
_diffrn_radiation_type MoK\a
_diffrn_radiation_wavelength 0.71073
_diffrn_reflns_av_R_equivalents 0.0650
_diffrn_reflns_av_unetI/netI 0.0409
_diffrn_reflns_Laue_measured_fraction_full 0.998
_diffrn_reflns_Laue_measured_fraction_max 0.997
_diffrn_reflns_limit_h_max 13
_diffrn_reflns_limit_h_min -13
_diffrn_reflns_limit_k_max 23
_diffrn_reflns_limit_k_min -23
_diffrn_reflns_limit_l_max 24
_diffrn_reflns_limit_l_min -24
_diffrn_reflns_number 118384
_diffrn_reflns_point_group_measured_fraction_full 0.998
_diffrn_reflns_point_group_measured_fraction_max 0.997
_diffrn_reflns_theta_full 25.242
_diffrn_reflns_theta_max 27.551
_diffrn_reflns_theta_min 2.882
_diffrn_source 'sealed tube'
_exptl_absorpt_coefficient_mu 3.878
_exptl_absorpt_correction_T_max 0.7456
_exptl_absorpt_correction_T_min 0.5676
_exptl_absorpt_correction_type multi-scan
_exptl_absorpt_process_details 'SADABS v2016/2'
_exptl_crystal_colour 'light yellow'
_exptl_crystal_density_diffrn 1.658
_exptl_crystal_description plate
_exptl_crystal_F_000 1816
_exptl_crystal_recrystallization_method 'Re-crystallisation from solvent: tetrahydrofuran, toluene'
_exptl_crystal_size_max 0.29
_exptl_crystal_size_mid 0.11
_exptl_crystal_size_min 0.01
_refine_diff_density_max 2.081
_refine_diff_density_min -2.218
_refine_diff_density_rms 0.163
_refine_ls_extinction_method none
_refine_ls_goodness_of_fit_ref 1.078
_refine_ls_hydrogen_treatment constr
_refine_ls_matrix_type full
_refine_ls_number_parameters 932
_refine_ls_number_reflns 16716
_refine_ls_number_restraints 263
_refine_ls_restrained_S_all 1.079
_refine_ls_R_factor_all 0.0576
_refine_ls_R_factor_gt 0.0390
_refine_ls_shift/su_max 0.003
_refine_ls_shift/su_mean 0.000
_refine_ls_structure_factor_coef Fsqd
_refine_ls_weighting_details 'w=1/[\s^2^(Fo^2^)+28.4079P] where P=(Fo^2^+2Fc^2^)/3'
_refine_ls_weighting_scheme calc
_refine_ls_wR_factor_gt 0.0741
_refine_ls_wR_factor_ref 0.0808
_reflns_number_gt 13272
_reflns_number_total 16716
_reflns_threshold_expression 'I > 2\s(I)'
_cod_data_source_file c8cc08761j6.cif
_cod_data_source_block 9362
_cod_database_code 7122786
_shelx_shelxl_version_number 2017/1
_olex2_submission_special_instructions 'No special instructions were received'

loop_
_space_group_symop_operation_xyz
'x, y, z'
'-x, -y, -z'

loop_
_atom_site_label
_atom_site_type_symbol
_atom_site_fract_x
_atom_site_fract_y
_atom_site_fract_z
_atom_site_U_iso_or_equiv
_atom_site_adp_type
_atom_site_occupancy
_atom_site_site_symmetry_order
_atom_site_calc_flag
_atom_site_refinement_flags_posn
_atom_site_refinement_flags_adp
_atom_site_refinement_flags_occupancy
_atom_site_disorder_assembly
_atom_site_disorder_group
Ir1 Ir 0.73630(2) 0.02469(2) 0.25255(2) 0.01075(5) Uani 1 1 d . . . . .
P1 P 0.94519(12) 0.00088(7) 0.26933(6) 0.0118(2) Uani 1 1 d . . . . .
P2 P 0.77902(13) 0.01686(7) 0.13124(7) 0.0160(3) Uani 1 1 d . . . . .
C1 C 0.5651(5) 0.0481(3) 0.3438(3) 0.0167(10) Uani 1 1 d . . . . .
C2 C 0.5283(5) 0.0724(3) 0.2767(3) 0.0148(10) Uani 1 1 d . . . . .
C3 C 0.6040(5) 0.1323(3) 0.2485(3) 0.0169(10) Uani 1 1 d . . . . .
C4 C 0.6895(5) 0.1432(3) 0.2946(3) 0.0145(10) Uani 1 1 d . . . . .
C5 C 0.6652(5) 0.0905(3) 0.3540(3) 0.0149(10) Uani 1 1 d . . . . .
C6 C 0.4902(5) 0.0009(3) 0.3991(3) 0.0213(11) Uani 1 1 d . . . . .
H6a H 0.444737 -0.032419 0.376211 0.032 Uiso 1 1 calc GR . . . .
H6b H 0.427876 0.032371 0.431515 0.032 Uiso 1 1 calc GR . . . .
H6c H 0.548945 -0.028409 0.425728 0.032 Uiso 1 1 calc GR . . . .
C7 C 0.4085(5) 0.0551(3) 0.2531(3) 0.0235(12) Uani 1 1 d . . . . .
H7a H 0.415561 0.066977 0.202194 0.035 Uiso 1 1 calc GR . . . .
H7b H 0.334269 0.084720 0.279424 0.035 Uiso 1 1 calc GR . . . .
H7c H 0.397395 0.002449 0.262064 0.035 Uiso 1 1 calc GR . . . .
C8 C 0.5772(6) 0.1843(3) 0.1892(3) 0.0224(11) Uani 1 1 d . . . . .
H8a H 0.651078 0.212875 0.172864 0.034 Uiso 1 1 calc GR . . . .
H8b H 0.500836 0.218054 0.205877 0.034 Uiso 1 1 calc GR . . . .
H8c H 0.562159 0.156069 0.149896 0.034 Uiso 1 1 calc GR . . . .
C9 C 0.7638(5) 0.2085(3) 0.2928(3) 0.0194(11) Uani 1 1 d . . . . .
H9a H 0.835211 0.195976 0.318253 0.029 Uiso 1 1 calc GR . . . .
H9b H 0.707423 0.249882 0.315605 0.029 Uiso 1 1 calc GR . . . .
H9c H 0.797785 0.222597 0.243470 0.029 Uiso 1 1 calc GR . . . .
C10 C 0.7145(5) 0.0947(3) 0.4218(3) 0.0188(11) Uani 1 1 d . . . . .
H10a H 0.702865 0.048455 0.449692 0.028 Uiso 1 1 calc GR . . . .
H10b H 0.666813 0.136092 0.449126 0.028 Uiso 1 1 calc GR . . . .
H10c H 0.806059 0.102395 0.410887 0.028 Uiso 1 1 calc GR . . . .
C11 C 0.7250(5) -0.0965(3) 0.2533(3) 0.0172(7) Uani 1 1 d . . . . .
H11a H 0.739362 -0.111158 0.203285 0.021 Uiso 1 1 calc R . . . .
H11b H 0.798081 -0.120544 0.273836 0.021 Uiso 1 1 calc R . . . .
C12 C 0.6086(5) -0.1288(3) 0.2905(3) 0.0192(11) Uani 1 1 d . . . . .
C13 C 0.6040(5) -0.1665(3) 0.3563(3) 0.0200(11) Uani 1 1 d . . . . .
H13 H 0.677046 -0.169270 0.378454 0.024 Uiso 1 1 calc R . . . .
C14 C 0.4969(5) -0.1998(3) 0.3899(3) 0.0243(12) Uani 1 1 d . . . . .
H14 H 0.496002 -0.223944 0.435069 0.029 Uiso 1 1 calc R . . . .
C15 C 0.3904(5) -0.1979(3) 0.3573(3) 0.0263(12) Uani 1 1 d . . . . .
H15 H 0.316520 -0.220934 0.379884 0.032 Uiso 1 1 calc R . . . .
C16 C 0.3925(5) -0.1625(3) 0.2923(3) 0.0262(12) Uani 1 1 d . . . . .
H16 H 0.320032 -0.161235 0.269849 0.031 Uiso 1 1 calc R . . . .
C17 C 0.5005(5) -0.1284(3) 0.2591(3) 0.0220(11) Uani 1 1 d . . . . .
H17 H 0.500552 -0.104361 0.213977 0.026 Uiso 1 1 calc R . . . .
C18 C 0.9644(5) -0.0509(3) 0.3515(3) 0.0154(10) Uani 1 1 d . . . . .
C19 C 0.8584(5) -0.0731(3) 0.3992(3) 0.0174(10) Uani 1 1 d . . . . .
H19 H 0.774456 -0.060757 0.389293 0.021 Uiso 1 1 calc R . . . .
C20 C 0.8741(6) -0.1133(3) 0.4614(3) 0.0229(12) Uani 1 1 d . . . . .
H20 H 0.801587 -0.129228 0.493182 0.027 Uiso 1 1 calc R . . . .
C21 C 0.9962(6) -0.1298(3) 0.4764(3) 0.0255(12) Uani 1 1 d . . . . .
H21 H 1.007327 -0.156730 0.518812 0.031 Uiso 1 1 calc R . . . .
C22 C 1.1020(6) -0.1073(3) 0.4300(3) 0.0272(13) Uani 1 1 d . . . . .
H22 H 1.185284 -0.117896 0.441282 0.033 Uiso 1 1 calc R . . . .
C23 C 1.0874(5) -0.0695(3) 0.3674(3) 0.0206(11) Uani 1 1 d . . . . .
H23 H 1.160993 -0.056057 0.334867 0.025 Uiso 1 1 calc R . . . .
C24 C 1.0213(5) 0.0855(3) 0.2760(3) 0.0158(10) Uani 1 1 d . . . . .
C25 C 1.0638(5) 0.1029(3) 0.3369(3) 0.0199(11) Uani 1 1 d . . . . .
H25 H 1.053523 0.070281 0.377407 0.024 Uiso 1 1 calc R . . . .
C26 C 1.1212(6) 0.1680(3) 0.3386(3) 0.0296(13) Uani 1 1 d . . . . .
H26 H 1.149485 0.179720 0.380374 0.035 Uiso 1 1 calc R . . . .
C27 C 1.1374(6) 0.2156(3) 0.2800(3) 0.0301(14) Uani 1 1 d . . . . .
H27 H 1.178284 0.259458 0.281159 0.036 Uiso 1 1 calc R . . . .
C28 C 1.0941(5) 0.1994(3) 0.2198(3) 0.0270(13) Uani 1 1 d . . . . .
H28 H 1.104292 0.232574 0.179672 0.032 Uiso 1 1 calc R . . . .
C29 C 1.0352(5) 0.1345(3) 0.2174(3) 0.0221(11) Uani 1 1 d . . . . .
H29 H 1.004775 0.123838 0.175989 0.027 Uiso 1 1 calc R . . . .
C30 C 1.0704(5) -0.0537(3) 0.2073(2) 0.0136(10) Uani 1 1 d . . . . .
C31 C 1.0629(5) -0.1298(3) 0.2044(3) 0.0170(10) Uani 1 1 d . . . . .
H31 H 0.994051 -0.152181 0.233814 0.020 Uiso 1 1 calc R . . . .
C32 C 1.1550(5) -0.1731(3) 0.1591(3) 0.0228(11) Uani 1 1 d . . . . .
H32 H 1.147807 -0.224525 0.156987 0.027 Uiso 1 1 calc R . . . .
C33 C 1.2572(5) -0.1416(3) 0.1168(3) 0.0234(12) Uani 1 1 d . . . . .
H33 H 1.320345 -0.171291 0.086038 0.028 Uiso 1 1 calc R . . . .
C34 C 1.2668(5) -0.0665(3) 0.1198(3) 0.0227(11) Uani 1 1 d . . . . .
H34 H 1.336955 -0.044692 0.091068 0.027 Uiso 1 1 calc R . . . .
C35 C 1.1733(5) -0.0226(3) 0.1649(3) 0.0157(10) Uani 1 1 d . . . . .
H35 H 1.180343 0.028933 0.166588 0.019 Uiso 1 1 calc R . . . .
C36 C 0.8409(6) 0.0974(3) 0.0805(3) 0.0281(13) Uani 1 1 d . . . . .
H36a H 0.794689 0.142692 0.101697 0.042 Uiso 1 1 calc GR . . . .
H36b H 0.828476 0.095515 0.031385 0.042 Uiso 1 1 calc GR . . . .
H36c H 0.932746 0.097329 0.081249 0.042 Uiso 1 1 calc GR . . . .
C37 C 0.8905(5) -0.0562(3) 0.0856(3) 0.0221(11) Uani 1 1 d . . . . .
H37a H 0.977944 -0.050257 0.092301 0.033 Uiso 1 1 calc GR . . . .
H37b H 0.887463 -0.052817 0.034868 0.033 Uiso 1 1 calc GR . . . .
H37c H 0.865948 -0.104543 0.105234 0.033 Uiso 1 1 calc GR . . . .
C38 C 0.6366(6) 0.0036(3) 0.0958(3) 0.0242(12) Uani 1 1 d . . . . .
H38a H 0.605928 -0.044176 0.113110 0.036 Uiso 1 1 calc GR . . . .
H38b H 0.657736 0.004549 0.043864 0.036 Uiso 1 1 calc GR . . . .
H38c H 0.569250 0.043395 0.111300 0.036 Uiso 1 1 calc GR . . . .
Ir1' Ir 0.25089(2) 0.47225(2) 0.77306(2) 0.01642(5) Uani 1 1 d . . . . .
P1' P 0.07848(13) 0.49695(7) 0.71564(7) 0.0158(3) Uani 1 1 d . . . . .
P2' P 0.40846(13) 0.47770(8) 0.67343(8) 0.0206(3) Uani 1 1 d . . . . .
C1' C 0.2212(5) 0.4498(3) 0.8929(3) 0.0220(11) Uani 1 1 d . . . . .
C2' C 0.3525(5) 0.4267(3) 0.8619(3) 0.0244(12) Uani 1 1 d . . . . .
C3' C 0.3509(5) 0.3663(3) 0.8165(3) 0.0233(12) Uani 1 1 d . . . . .
C4' C 0.2210(5) 0.3540(3) 0.8169(3) 0.0207(11) Uani 1 1 d . . . . .
C5' C 0.1413(5) 0.4054(3) 0.8649(3) 0.0189(11) Uani 1 1 d . . . . .
C6' C 0.1784(6) 0.4987(3) 0.9544(3) 0.0285(13) Uani 1 1 d . . . . .
H6'a H 0.242157 0.533943 0.954580 0.043 Uiso 1 1 calc GR . . . .
H6'b H 0.169517 0.468622 0.998552 0.043 Uiso 1 1 calc GR . . . .
H6'c H 0.095408 0.525813 0.950563 0.043 Uiso 1 1 calc GR . . . .
C7' C 0.4700(6) 0.4450(3) 0.8884(3) 0.0327(14) Uani 1 1 d . . . . .
H7'a H 0.539629 0.451804 0.848018 0.049 Uiso 1 1 calc GR . . . .
H7'b H 0.496978 0.404345 0.919525 0.049 Uiso 1 1 calc GR . . . .
H7'c H 0.449585 0.490580 0.915017 0.049 Uiso 1 1 calc GR . . . .
C8' C 0.4644(6) 0.3151(3) 0.7863(4) 0.0342(14) Uani 1 1 d . . . . .
H8'a H 0.450577 0.295901 0.741860 0.051 Uiso 1 1 calc GR . . . .
H8'b H 0.475795 0.273930 0.820144 0.051 Uiso 1 1 calc GR . . . .
H8'c H 0.541471 0.341971 0.776951 0.051 Uiso 1 1 calc GR . . . .
C9' C 0.1774(6) 0.2870(3) 0.7905(3) 0.0283(13) Uani 1 1 d . . . . .
H9'a H 0.089771 0.298328 0.781394 0.042 Uiso 1 1 calc GR . . . .
H9'b H 0.178595 0.246654 0.826251 0.042 Uiso 1 1 calc GR . . . .
H9'c H 0.235063 0.272011 0.746437 0.042 Uiso 1 1 calc GR . . . .
C10' C 0.0006(6) 0.3990(3) 0.8928(3) 0.0262(12) Uani 1 1 d . . . . .
H10d H -0.040449 0.446654 0.911053 0.039 Uiso 1 1 calc GR . . . .
H10e H -0.008944 0.361118 0.931163 0.039 Uiso 1 1 calc GR . . . .
H10f H -0.040386 0.385016 0.854472 0.039 Uiso 1 1 calc GR . . . .
C11' C 0.2700(5) 0.5917(3) 0.7743(3) 0.0172(7) Uani 1 1 d . . . . .
H11c H 0.351899 0.601159 0.742612 0.021 Uiso 1 1 calc R . . . .
H11d H 0.200096 0.617772 0.752461 0.021 Uiso 1 1 calc R . . . .
C12' C 0.2680(6) 0.6280(3) 0.8424(3) 0.0251(12) Uani 1 1 d . . . . .
C13' C 0.1591(6) 0.6687(3) 0.8785(4) 0.0332(14) Uani 1 1 d . . . . .
H13' H 0.082033 0.672797 0.859879 0.040 Uiso 1 1 calc R . . . .
C14' C 0.1608(7) 0.7034(3) 0.9412(4) 0.0425(18) Uani 1 1 d . . . . .
H14' H 0.085438 0.731045 0.964704 0.051 Uiso 1 1 calc R . . . .
C15' C 0.2704(9) 0.6979(4) 0.9690(3) 0.048(2) Uani 1 1 d . . . . .
H15' H 0.270353 0.719653 1.012994 0.058 Uiso 1 1 calc R . . . .
C16' C 0.3810(7) 0.6608(4) 0.9332(3) 0.0384(16) Uani 1 1 d . . . . .
H16' H 0.458317 0.658560 0.951487 0.046 Uiso 1 1 calc R . . . .
C17' C 0.3796(6) 0.6267(3) 0.8703(3) 0.0268(12) Uani 1 1 d . . . . .
H17' H 0.456883 0.601840 0.845757 0.032 Uiso 1 1 calc R . . . .
C18' C -0.0608(5) 0.5521(3) 0.7649(3) 0.0189(11) Uani 1 1 d . . . . .
C19' C -0.0620(6) 0.5717(3) 0.8332(3) 0.0221(11) Uani 1 1 d . . . . .
H19' H 0.009292 0.555854 0.855296 0.027 Uiso 1 1 calc R . . . .
C20' C -0.1672(6) 0.6148(3) 0.8705(3) 0.0287(13) Uani 1 1 d . . . . .
H20' H -0.166525 0.629340 0.917257 0.034 Uiso 1 1 calc R . . . .
C21' C -0.2720(6) 0.6362(3) 0.8389(3) 0.0326(14) Uani 1 1 d . . . . .
H21' H -0.344664 0.664286 0.864504 0.039 Uiso 1 1 calc R . . . .
C22' C -0.2718(6) 0.6168(3) 0.7704(3) 0.0296(13) Uani 1 1 d . . . . .
H22' H -0.344040 0.631956 0.748901 0.036 Uiso 1 1 calc R . . . .
C23' C -0.1666(5) 0.5755(3) 0.7328(3) 0.0234(12) Uani 1 1 d . . . . .
H23' H -0.166226 0.563036 0.685280 0.028 Uiso 1 1 calc R . . . .
C24' C 0.0111(5) 0.4129(3) 0.6967(3) 0.0184(11) Uani 1 1 d . . . . .
C25' C -0.1145(5) 0.3976(3) 0.7256(3) 0.0238(12) Uani 1 1 d . . . . .
H25' H -0.170058 0.432895 0.754446 0.029 Uiso 1 1 calc R . . . .
C26' C -0.1590(6) 0.3311(3) 0.7125(3) 0.0304(14) Uani 1 1 d . . . . .
H26' H -0.243765 0.320769 0.733566 0.036 Uiso 1 1 calc R . . . .
C27' C -0.0813(6) 0.2804(3) 0.6694(3) 0.0277(13) Uani 1 1 d . . . . .
H27' H -0.112648 0.235493 0.660083 0.033 Uiso 1 1 calc R . . . .
C28' C 0.0426(6) 0.2948(3) 0.6398(3) 0.0284(13) Uani 1 1 d . . . . .
H28' H 0.096616 0.260166 0.609501 0.034 Uiso 1 1 calc R . . . .
C29' C 0.0880(5) 0.3602(3) 0.6544(3) 0.0228(11) Uani 1 1 d . . . . .
H29' H 0.174201 0.369033 0.634917 0.027 Uiso 1 1 calc R . . . .
C30' C 0.0978(5) 0.5496(3) 0.6304(3) 0.0187(11) Uani 1 1 d . . . . .
C31' C 0.0994(5) 0.6263(3) 0.6308(3) 0.0227(11) Uani 1 1 d . . . . .
H31' H 0.082550 0.650554 0.674680 0.027 Uiso 1 1 calc R . . . .
C32' C 0.1252(6) 0.6673(3) 0.5683(3) 0.0285(13) Uani 1 1 d . . . . .
H32' H 0.127792 0.719305 0.569623 0.034 Uiso 1 1 calc R . . . .
C33' C 0.1474(6) 0.6335(4) 0.5037(3) 0.0344(15) Uani 1 1 d . . . . .
H33' H 0.167028 0.661903 0.460836 0.041 Uiso 1 1 calc R . . . .
C34' C 0.1407(6) 0.5579(4) 0.5019(3) 0.0326(14) Uani 1 1 d . . . . .
H34' H 0.152239 0.534728 0.457638 0.039 Uiso 1 1 calc R . . . .
C35' C 0.1170(5) 0.5153(3) 0.5652(3) 0.0259(12) Uani 1 1 d . . . . .
H35' H 0.114009 0.463407 0.563788 0.031 Uiso 1 1 calc R . . . .
C36' C 0.4344(6) 0.3997(3) 0.6151(3) 0.0311(14) Uani 1 1 d . . . . .
H36d H 0.429486 0.353527 0.643640 0.047 Uiso 1 1 calc GR . . . .
H36e H 0.519469 0.399689 0.584730 0.047 Uiso 1 1 calc GR . . . .
H36f H 0.368291 0.403969 0.585463 0.047 Uiso 1 1 calc GR . . . .
C37' C 0.4100(5) 0.5532(3) 0.6082(3) 0.0284(13) Uani 1 1 d . . . . .
H37d H 0.337966 0.551791 0.583362 0.043 Uiso 1 1 calc GR . . . .
H37e H 0.491062 0.548302 0.574022 0.043 Uiso 1 1 calc GR . . . .
H37f H 0.401893 0.600297 0.632024 0.043 Uiso 1 1 calc GR . . . .
C38' C 0.5650(6) 0.4817(4) 0.6960(4) 0.0354(15) Uani 1 1 d . . . . .
H38d H 0.562873 0.524621 0.725295 0.053 Uiso 1 1 calc GR . . . .
H38e H 0.629049 0.486360 0.652536 0.053 Uiso 1 1 calc GR . . . .
H38f H 0.587819 0.436424 0.722579 0.053 Uiso 1 1 calc GR . . . .
S1 S 1.3179(9) 0.2320(5) -0.0330(5) 0.0318(13) Uani 0.5 1 d D U P A 1
S1* S 1.2903(10) 0.2293(6) -0.0236(6) 0.0479(19) Uani 0.5 1 d D U P A 2
F1 F 1.4402(12) 0.1166(6) 0.0224(8) 0.057(3) Uani 0.5 1 d D U P A 1
F1* F 1.4762(10) 0.1450(8) 0.0132(8) 0.064(4) Uani 0.5 1 d D U P A 2
F2 F 1.3427(4) 0.1942(2) 0.09970(18) 0.0455(10) Uani 1 1 d D U . . .
F3 F 1.2320(11) 0.1245(7) 0.0485(8) 0.063(3) Uani 0.5 1 d D U P A 1
F3* F 1.2933(12) 0.1043(6) 0.0479(8) 0.055(3) Uani 0.5 1 d D U P A 2
O1 O 1.3227(5) 0.1882(2) -0.0909(2) 0.0409(11) Uani 1 1 d D U . . .
O2 O 1.4307(13) 0.2704(7) -0.0346(8) 0.063(3) Uani 0.5 1 d D U P A 1
O2* O 1.3595(15) 0.2947(6) -0.0210(7) 0.058(3) Uani 0.5 1 d D U P A 2
O3 O 1.1966(13) 0.2748(7) -0.0114(7) 0.061(3) Uani 0.5 1 d D U P A 1
O3* O 1.1592(12) 0.2419(8) 0.0100(8) 0.067(3) Uani 0.5 1 d D U P A 2
C39 C 1.3451(5) 0.1643(3) 0.0362(3) 0.0238(7) Uani 1 1 d D U . . .
S1' S 0.42234(15) 0.25350(9) 0.40534(8) 0.0324(3) Uani 1 1 d . . . . .
F1' F 0.1784(4) 0.3024(2) 0.4316(3) 0.0573(13) Uani 1 1 d . . . . .
F2' F 0.2752(5) 0.3045(3) 0.5192(2) 0.0730(15) Uani 1 1 d . . . . .
F3' F 0.3040(4) 0.3856(2) 0.4367(3) 0.0672(15) Uani 1 1 d . . . . .
O1' O 0.4292(6) 0.2755(4) 0.3331(3) 0.077(2) Uani 1 1 d . . . . .
O2' O 0.3838(5) 0.1819(3) 0.4261(4) 0.0630(17) Uani 1 1 d . . . . .
O3' O 0.5284(4) 0.2714(2) 0.4355(3) 0.0371(11) Uani 1 1 d . . . . .
C39' C 0.2883(6) 0.3155(3) 0.4481(3) 0.0238(7) Uani 1 1 d . . . . .

loop_
_atom_site_aniso_label
_atom_site_aniso_U_11
_atom_site_aniso_U_22
_atom_site_aniso_U_33
_atom_site_aniso_U_23
_atom_site_aniso_U_13
_atom_site_aniso_U_12
Ir1 0.01085(9) 0.01089(9) 0.01032(9) -0.00119(6) -0.00104(7) -0.00134(7)
P1 0.0107(6) 0.0116(6) 0.0132(6) -0.0017(4) -0.0012(5) -0.0023(5)
P2 0.0180(6) 0.0169(6) 0.0123(6) -0.0010(5) -0.0015(5) 0.0001(5)
C1 0.014(2) 0.018(3) 0.016(2) -0.0048(19) 0.0038(19) -0.002(2)
C2 0.012(2) 0.014(2) 0.018(2) -0.0039(19) -0.0010(19) 0.0024(19)
C3 0.017(3) 0.015(2) 0.017(3) -0.0032(19) 0.000(2) 0.001(2)
C4 0.018(2) 0.008(2) 0.016(2) -0.0023(18) 0.0001(19) 0.0016(19)
C5 0.016(2) 0.012(2) 0.015(2) -0.0045(18) -0.0010(19) 0.0013(19)
C6 0.022(3) 0.018(3) 0.021(3) -0.001(2) 0.004(2) -0.003(2)
C7 0.016(3) 0.024(3) 0.031(3) -0.004(2) -0.004(2) -0.001(2)
C8 0.031(3) 0.017(3) 0.019(3) 0.001(2) -0.008(2) 0.003(2)
C9 0.019(3) 0.016(3) 0.022(3) -0.003(2) -0.001(2) -0.002(2)
C10 0.018(3) 0.021(3) 0.017(3) -0.004(2) -0.003(2) 0.001(2)
C11 0.0291(19) 0.0090(15) 0.0163(16) -0.0008(12) -0.0111(14) -0.0025(13)
C12 0.017(3) 0.015(2) 0.027(3) -0.002(2) -0.006(2) -0.004(2)
C13 0.019(3) 0.015(2) 0.027(3) 0.000(2) -0.006(2) -0.003(2)
C14 0.025(3) 0.020(3) 0.027(3) 0.001(2) -0.003(2) -0.002(2)
C15 0.019(3) 0.021(3) 0.037(3) -0.002(2) 0.000(2) -0.004(2)
C16 0.019(3) 0.023(3) 0.038(3) -0.006(2) -0.008(2) -0.004(2)
C17 0.025(3) 0.014(2) 0.029(3) -0.002(2) -0.008(2) -0.002(2)
C18 0.019(3) 0.014(2) 0.014(2) -0.0049(18) -0.0039(19) -0.004(2)
C19 0.020(3) 0.013(2) 0.020(3) -0.0043(19) -0.004(2) -0.004(2)
C20 0.034(3) 0.018(3) 0.014(3) 0.003(2) 0.002(2) 0.001(2)
C21 0.044(4) 0.020(3) 0.012(2) -0.001(2) -0.008(2) 0.003(3)
C22 0.029(3) 0.032(3) 0.022(3) -0.007(2) -0.013(2) 0.005(3)
C23 0.017(3) 0.028(3) 0.018(3) -0.004(2) -0.006(2) -0.002(2)
C24 0.010(2) 0.011(2) 0.025(3) -0.0033(19) 0.0022(19) -0.0007(18)
C25 0.017(3) 0.020(3) 0.022(3) -0.007(2) 0.003(2) -0.008(2)
C26 0.026(3) 0.031(3) 0.033(3) -0.016(3) 0.000(2) -0.011(3)
C27 0.024(3) 0.014(3) 0.050(4) -0.008(2) 0.005(3) -0.009(2)
C28 0.019(3) 0.014(3) 0.044(4) 0.004(2) 0.004(2) -0.001(2)
C29 0.017(3) 0.018(3) 0.030(3) 0.000(2) -0.001(2) -0.002(2)
C30 0.011(2) 0.016(2) 0.013(2) -0.0014(18) -0.0025(18) 0.0009(19)
C31 0.012(2) 0.017(3) 0.021(3) -0.002(2) -0.0007(19) 0.000(2)
C32 0.025(3) 0.018(3) 0.025(3) -0.004(2) -0.004(2) 0.002(2)
C33 0.022(3) 0.028(3) 0.018(3) -0.008(2) 0.000(2) 0.004(2)
C34 0.017(3) 0.032(3) 0.018(3) -0.002(2) 0.002(2) -0.004(2)
C35 0.017(2) 0.015(2) 0.016(2) -0.0026(19) -0.0043(19) -0.003(2)
C36 0.042(4) 0.024(3) 0.017(3) 0.003(2) 0.000(2) -0.008(3)
C37 0.022(3) 0.029(3) 0.013(2) -0.005(2) -0.001(2) 0.007(2)
C38 0.030(3) 0.028(3) 0.016(3) -0.003(2) -0.009(2) 0.001(2)
Ir1' 0.01769(11) 0.01359(10) 0.01970(11) 0.00134(7) -0.00699(8) -0.00395(8)
P1' 0.0149(6) 0.0134(6) 0.0199(7) -0.0002(5) -0.0042(5) -0.0033(5)
P2' 0.0163(7) 0.0210(7) 0.0252(7) 0.0018(5) -0.0051(5) -0.0047(5)
C1' 0.028(3) 0.022(3) 0.019(3) 0.005(2) -0.010(2) -0.007(2)
C2' 0.024(3) 0.022(3) 0.029(3) 0.009(2) -0.010(2) -0.002(2)
C3' 0.023(3) 0.019(3) 0.029(3) 0.005(2) -0.009(2) 0.001(2)
C4' 0.024(3) 0.014(2) 0.025(3) 0.004(2) -0.008(2) -0.003(2)
C5' 0.024(3) 0.012(2) 0.022(3) 0.004(2) -0.009(2) -0.005(2)
C6' 0.043(4) 0.025(3) 0.020(3) 0.003(2) -0.010(3) -0.009(3)
C7' 0.028(3) 0.032(3) 0.045(4) 0.008(3) -0.022(3) -0.007(3)
C8' 0.028(3) 0.025(3) 0.046(4) 0.005(3) -0.002(3) 0.006(3)
C9' 0.039(4) 0.018(3) 0.029(3) 0.001(2) -0.007(3) -0.006(2)
C10' 0.031(3) 0.025(3) 0.022(3) 0.003(2) -0.004(2) -0.007(2)
C11' 0.0291(19) 0.0090(15) 0.0163(16) -0.0008(12) -0.0111(14) -0.0025(13)
C12' 0.031(3) 0.019(3) 0.027(3) -0.001(2) -0.009(2) -0.006(2)
C13' 0.029(3) 0.016(3) 0.054(4) 0.000(3) -0.002(3) -0.008(2)
C14' 0.052(5) 0.018(3) 0.049(4) -0.003(3) 0.015(3) -0.006(3)
C15' 0.088(6) 0.034(4) 0.023(3) -0.005(3) 0.000(4) -0.030(4)
C16' 0.054(4) 0.038(4) 0.031(3) 0.008(3) -0.019(3) -0.028(3)
C17' 0.031(3) 0.023(3) 0.028(3) 0.006(2) -0.010(2) -0.007(2)
C18' 0.020(3) 0.011(2) 0.025(3) 0.001(2) -0.004(2) -0.003(2)
C19' 0.028(3) 0.016(3) 0.023(3) 0.001(2) -0.008(2) -0.002(2)
C20' 0.034(3) 0.019(3) 0.030(3) -0.005(2) 0.002(3) -0.003(2)
C21' 0.028(3) 0.022(3) 0.043(4) -0.005(3) 0.007(3) -0.003(3)
C22' 0.019(3) 0.022(3) 0.048(4) 0.002(3) -0.003(3) -0.004(2)
C23' 0.025(3) 0.015(3) 0.030(3) 0.003(2) -0.008(2) -0.002(2)
C24' 0.020(3) 0.017(3) 0.022(3) 0.002(2) -0.012(2) -0.005(2)
C25' 0.019(3) 0.020(3) 0.034(3) 0.002(2) -0.007(2) -0.004(2)
C26' 0.022(3) 0.020(3) 0.051(4) 0.008(3) -0.011(3) -0.011(2)
C27' 0.034(3) 0.018(3) 0.039(3) 0.002(2) -0.023(3) -0.010(2)
C28' 0.040(4) 0.020(3) 0.030(3) -0.003(2) -0.015(3) -0.006(3)
C29' 0.019(3) 0.024(3) 0.028(3) -0.003(2) -0.004(2) -0.009(2)
C30' 0.015(2) 0.019(3) 0.023(3) 0.002(2) -0.006(2) -0.003(2)
C31' 0.021(3) 0.022(3) 0.028(3) 0.004(2) -0.013(2) -0.002(2)
C32' 0.026(3) 0.025(3) 0.036(3) 0.010(2) -0.010(3) -0.004(2)
C33' 0.030(3) 0.046(4) 0.027(3) 0.015(3) -0.007(3) -0.008(3)
C34' 0.030(3) 0.046(4) 0.023(3) 0.001(3) -0.007(2) -0.012(3)
C35' 0.024(3) 0.032(3) 0.024(3) 0.001(2) -0.006(2) -0.011(2)
C36' 0.036(4) 0.027(3) 0.027(3) -0.007(2) 0.003(3) -0.004(3)
C37' 0.019(3) 0.031(3) 0.033(3) 0.009(3) 0.001(2) -0.007(2)
C38' 0.018(3) 0.048(4) 0.041(4) 0.007(3) -0.010(3) -0.008(3)
S1 0.050(3) 0.0176(19) 0.033(2) 0.0031(14) -0.019(2) -0.0099(19)
S1* 0.067(4) 0.041(3) 0.043(3) -0.007(2) -0.035(3) 0.009(3)
F1 0.075(5) 0.052(6) 0.036(6) 0.001(5) -0.013(5) 0.033(4)
F1* 0.043(4) 0.098(9) 0.036(5) 0.024(7) 0.007(4) 0.025(4)
F2 0.060(3) 0.054(2) 0.0248(17) -0.0086(15) -0.0122(17) -0.005(2)
F3 0.081(6) 0.077(8) 0.038(5) 0.010(6) -0.008(6) -0.054(6)
F3* 0.101(7) 0.032(4) 0.035(5) 0.001(4) -0.005(7) -0.030(5)
O1 0.066(3) 0.032(2) 0.030(2) -0.0018(16) -0.022(2) -0.008(2)
O2 0.086(6) 0.061(8) 0.054(7) 0.013(6) -0.028(7) -0.054(6)
O2* 0.111(8) 0.035(4) 0.041(6) 0.007(4) -0.044(7) -0.014(5)
O3 0.079(6) 0.058(7) 0.040(6) -0.004(5) -0.022(5) 0.037(5)
O3* 0.062(5) 0.076(9) 0.064(8) -0.007(6) -0.028(4) 0.021(5)
C39 0.0331(19) 0.0175(16) 0.0225(17) -0.0045(12) -0.0077(15) -0.0039(13)
S1' 0.0255(8) 0.0376(9) 0.0328(8) -0.0066(7) -0.0035(6) 0.0018(7)
F1' 0.022(2) 0.064(3) 0.090(3) -0.043(3) -0.013(2) 0.0019(19)
F2' 0.058(3) 0.113(4) 0.040(3) -0.024(3) 0.009(2) 0.005(3)
F3' 0.032(2) 0.025(2) 0.141(5) -0.007(2) -0.004(3) -0.0028(18)
O1' 0.057(4) 0.140(6) 0.023(3) -0.004(3) -0.006(2) 0.044(4)
O2' 0.037(3) 0.024(3) 0.124(5) -0.020(3) 0.000(3) -0.005(2)
O3' 0.019(2) 0.032(2) 0.059(3) 0.001(2) -0.005(2) -0.0052(18)
C39' 0.0331(19) 0.0175(16) 0.0225(17) -0.0045(12) -0.0077(15) -0.0039(13)

loop_
_atom_type_symbol
_atom_type_description
_atom_type_scat_dispersion_real
_atom_type_scat_dispersion_imag
_atom_type_scat_source
C C 0.0033 0.0016 'International Tables Vol C Tables 4.2.6.8 and 6.1.1.4'
H H 0.0000 0.0000 'International Tables Vol C Tables 4.2.6.8 and 6.1.1.4'
F F 0.0171 0.0103 'International Tables Vol C Tables 4.2.6.8 and 6.1.1.4'
Ir Ir -1.4442 7.9887 'International Tables Vol C Tables 4.2.6.8 and 6.1.1.4'
O O 0.0106 0.0060 'International Tables Vol C Tables 4.2.6.8 and 6.1.1.4'
P P 0.1023 0.0942 'International Tables Vol C Tables 4.2.6.8 and 6.1.1.4'
S S 0.1246 0.1234 'International Tables Vol C Tables 4.2.6.8 and 6.1.1.4'

loop_
_geom_angle_atom_site_label_1
_geom_angle_atom_site_label_2
_geom_angle_atom_site_label_3
_geom_angle
P1 Ir1 C4 100.19(13)
P1 Ir1 C5 95.63(13)
P2 Ir1 P1 96.85(5)
P2 Ir1 C1 139.90(13)
P2 Ir1 C3 92.66(13)
P2 Ir1 C4 115.44(12)
P2 Ir1 C5 151.45(13)
C1 Ir1 P1 123.24(13)
C1 Ir1 C4 60.91(17)
C1 Ir1 C5 36.08(17)
C2 Ir1 P1 156.77(12)
C2 Ir1 P2 103.72(13)
C2 Ir1 C1 37.08(18)
C2 Ir1 C3 36.90(17)
C2 Ir1 C4 61.24(17)
C2 Ir1 C5 61.16(17)
C3 Ir1 P1 132.61(13)
C3 Ir1 C1 60.92(18)
C3 Ir1 C4 35.83(17)
C3 Ir1 C5 60.38(17)
C5 Ir1 C4 36.71(17)
C11 Ir1 P1 88.24(14)
C11 Ir1 P2 85.05(13)
C11 Ir1 C1 95.94(18)
C11 Ir1 C2 104.01(19)
C11 Ir1 C3 138.92(19)
C11 Ir1 C4 156.33(18)
C11 Ir1 C5 120.96(18)
C18 P1 Ir1 114.87(17)
C18 P1 C24 103.2(2)
C18 P1 C30 98.4(2)
C24 P1 Ir1 112.54(16)
C24 P1 C30 102.3(2)
C30 P1 Ir1 122.90(16)
C36 P2 Ir1 116.60(19)
C36 P2 C37 99.4(3)
C37 P2 Ir1 122.54(18)
C38 P2 Ir1 112.29(18)
C38 P2 C36 103.5(3)
C38 P2 C37 99.6(3)
C2 C1 Ir1 70.2(3)
C2 C1 C6 124.9(5)
C5 C1 Ir1 72.1(3)
C5 C1 C2 107.7(4)
C5 C1 C6 125.8(5)
C6 C1 Ir1 134.2(4)
C1 C2 Ir1 72.8(3)
C1 C2 C7 125.3(4)
C3 C2 Ir1 72.8(3)
C3 C2 C1 107.2(4)
C3 C2 C7 125.1(5)
C7 C2 Ir1 133.8(3)
C2 C3 Ir1 70.3(3)
C2 C3 C8 124.8(5)
C4 C3 Ir1 72.7(3)
C4 C3 C2 109.1(4)
C4 C3 C8 124.9(5)
C8 C3 Ir1 132.9(3)
C3 C4 Ir1 71.5(3)
C3 C4 C5 107.3(4)
C3 C4 C9 125.7(4)
C5 C4 Ir1 71.2(3)
C5 C4 C9 125.2(4)
C9 C4 Ir1 134.7(3)
C1 C5 Ir1 71.9(3)
C1 C5 C4 108.6(4)
C1 C5 C10 125.9(4)
C4 C5 Ir1 72.1(3)
C4 C5 C10 123.8(4)
C10 C5 Ir1 133.7(3)
C12 C11 Ir1 120.2(4)
C13 C12 C11 122.0(5)
C17 C12 C11 121.2(5)
C17 C12 C13 116.7(5)
C14 C13 C12 122.2(5)
C13 C14 C15 119.6(5)
C16 C15 C14 119.7(5)
C15 C16 C17 120.3(5)
C16 C17 C12 121.5(5)
C19 C18 P1 121.1(4)
C19 C18 C23 118.6(5)
C23 C18 P1 120.3(4)
C18 C19 C20 120.7(5)
C21 C20 C19 119.5(5)
C22 C21 C20 120.4(5)
C21 C22 C23 120.3(5)
C22 C23 C18 120.4(5)
C25 C24 P1 122.8(4)
C25 C24 C29 119.3(5)
C29 C24 P1 117.9(4)
C26 C25 C24 120.1(5)
C27 C26 C25 120.5(5)
C28 C27 C26 119.9(5)
C27 C28 C29 120.3(5)
C24 C29 C28 119.9(5)
C31 C30 P1 118.7(4)
C35 C30 P1 122.7(4)
C35 C30 C31 118.6(4)
C32 C31 C30 120.7(5)
C33 C32 C31 120.3(5)
C34 C33 C32 119.6(5)
C33 C34 C35 120.2(5)
C30 C35 C34 120.5(5)
P2' Ir1' P1' 96.49(5)
P2' Ir1' C3' 92.72(15)
C1' Ir1' P1' 121.23(15)
C1' Ir1' P2' 142.25(15)
C1' Ir1' C3' 60.9(2)
C1' Ir1' C4' 61.09(19)
C1' Ir1' C5' 36.22(18)
C2' Ir1' P1' 155.55(15)
C2' Ir1' P2' 105.89(15)
C2' Ir1' C1' 36.9(2)
C2' Ir1' C3' 36.8(2)
C2' Ir1' C4' 61.22(19)
C2' Ir1' C5' 60.90(19)
C3' Ir1' P1' 134.33(14)
C4' Ir1' P1' 100.93(14)
C4' Ir1' P2' 113.80(14)
C4' Ir1' C3' 36.00(19)
C5' Ir1' P1' 94.72(14)
C5' Ir1' P2' 150.10(14)
C5' Ir1' C3' 60.23(19)
C5' Ir1' C4' 36.57(18)
C11' Ir1' P1' 89.96(14)
C11' Ir1' P2' 83.13(14)
C11' Ir1' C1' 97.20(18)
C11' Ir1' C2' 102.18(19)
C11' Ir1' C3' 135.61(19)
C11' Ir1' C4' 158.28(18)
C11' Ir1' C5' 124.56(19)
C18' P1' Ir1' 115.45(18)
C18' P1' C24' 103.3(2)
C18' P1' C30' 99.5(2)
C24' P1' Ir1' 112.76(17)
C24' P1' C30' 103.7(2)
C30' P1' Ir1' 119.91(17)
C36' P2' Ir1' 117.1(2)
C37' P2' Ir1' 122.8(2)
C37' P2' C36' 99.8(3)
C38' P2' Ir1' 111.6(2)
C38' P2' C36' 102.9(3)
C38' P2' C37' 99.6(3)
C2' C1' Ir1' 70.8(3)
C2' C1' C6' 125.9(5)
C5' C1' Ir1' 72.1(3)
C5' C1' C2' 107.6(5)
C5' C1' C6' 125.3(5)
C6' C1' Ir1' 132.6(4)
C1' C2' Ir1' 72.3(3)
C1' C2' C7' 125.8(5)
C3' C2' Ir1' 72.9(3)
C3' C2' C1' 107.5(5)
C3' C2' C7' 124.2(5)
C7' C2' Ir1' 134.4(4)
C2' C3' Ir1' 70.3(3)
C2' C3' C8' 125.7(5)
C4' C3' Ir1' 71.9(3)
C4' C3' C2' 108.7(5)
C4' C3' C8' 124.6(5)
C8' C3' Ir1' 133.1(4)
C3' C4' Ir1' 72.1(3)
C3' C4' C5' 107.2(5)
C3' C4' C9' 125.5(5)
C5' C4' Ir1' 71.4(3)
C5' C4' C9' 125.0(5)
C9' C4' Ir1' 135.4(4)
C1' C5' Ir1' 71.7(3)
C1' C5' C4' 109.0(5)
C1' C5' C10' 126.0(5)
C4' C5' Ir1' 72.0(3)
C4' C5' C10' 123.5(5)
C10' C5' Ir1' 133.5(4)
C12' C11' Ir1' 120.5(3)
C13' C12' C11' 122.8(5)
C17' C12' C11' 120.3(5)
C17' C12' C13' 116.7(5)
C14' C13' C12' 121.6(6)
C15' C14' C13' 120.1(6)
C14' C15' C16' 119.8(6)
C15' C16' C17' 120.0(6)
C16' C17' C12' 121.6(6)
C19' C18' P1' 120.4(4)
C19' C18' C23' 119.3(5)
C23' C18' P1' 120.2(4)
C18' C19' C20' 120.6(5)
C21' C20' C19' 119.5(6)
C22' C21' C20' 120.3(6)
C21' C22' C23' 120.3(6)
C22' C23' C18' 119.9(5)
C25' C24' P1' 122.8(4)
C29' C24' P1' 119.5(4)
C29' C24' C25' 117.7(5)
C26' C25' C24' 120.5(5)
C27' C26' C25' 120.6(5)
C26' C27' C28' 119.7(5)
C27' C28' C29' 119.7(6)
C24' C29' C28' 121.8(5)
C31' C30' P1' 118.8(4)
C31' C30' C35' 118.7(5)
C35' C30' P1' 122.5(4)
C32' C31' C30' 120.9(5)
C31' C32' C33' 120.6(6)
C32' C33' C34' 119.6(6)
C33' C34' C35' 120.3(6)
C30' C35' C34' 119.8(6)
O1 S1 O2 114.8(8)
O1 S1 O3 114.3(9)
O1 S1 C39 102.5(5)
O2 S1 C39 97.4(8)
O3 S1 O2 115.8(10)
O3 S1 C39 109.5(7)
O1 S1* C39 101.6(6)
O2* S1* O1 116.3(9)
O2* S1* C39 106.0(8)
O3* S1* O1 119.0(10)
O3* S1* O2* 111.3(11)
O3* S1* C39 99.7(8)
F1 C39 S1 117.5(7)
F1 C39 F2 110.1(9)
F1 C39 F3 106.5(9)
F1* C39 S1* 109.0(7)
F2 C39 S1 113.7(5)
F2 C39 S1* 111.6(5)
F2 C39 F1* 102.1(9)
F2 C39 F3 103.5(7)
F3 C39 S1 104.1(7)
F3* C39 S1* 118.7(8)
F3* C39 F1* 106.3(9)
F3* C39 F2 107.7(8)
O1' S1' O2' 117.2(4)
O1' S1' O3' 114.5(4)
O1' S1' C39' 101.7(3)
O2' S1' O3' 113.5(3)
O2' S1' C39' 103.7(3)
O3' S1' C39' 103.8(3)
F1' C39' S1' 112.5(4)
F1' C39' F2' 106.4(5)
F2' C39' S1' 108.8(4)
F3' C39' S1' 114.3(4)
F3' C39' F1' 109.2(5)
F3' C39' F2' 105.0(5)

loop_
_geom_bond_atom_site_label_1
_geom_bond_atom_site_label_2
_geom_bond_distance
Ir1 P1 2.3006(12)
Ir1 P2 2.2972(13)
Ir1 C1 2.299(5)
Ir1 C2 2.264(5)
Ir1 C3 2.298(5)
Ir1 C4 2.313(5)
Ir1 C5 2.302(5)
Ir1 C11 2.219(5)
P1 C18 1.829(5)
P1 C24 1.832(5)
P1 C30 1.853(5)
P2 C36 1.827(5)
P2 C37 1.829(5)
P2 C38 1.816(6)
C1 C2 1.451(7)
C1 C5 1.425(7)
C1 C6 1.492(7)
C2 C3 1.444(7)
C2 C7 1.499(7)
C3 C4 1.418(7)
C3 C8 1.493(7)
C4 C5 1.453(7)
C4 C9 1.488(7)
C5 C10 1.501(7)
C11 C12 1.470(7)
C12 C13 1.401(7)
C12 C17 1.396(7)
C13 C14 1.381(7)
C14 C15 1.392(8)
C15 C16 1.372(8)
C16 C17 1.393(8)
C18 C19 1.394(7)
C18 C23 1.404(7)
C19 C20 1.397(7)
C20 C21 1.383(8)
C21 C22 1.381(8)
C22 C23 1.381(8)
C24 C25 1.393(7)
C24 C29 1.394(7)
C25 C26 1.390(7)
C26 C27 1.380(9)
C27 C28 1.378(9)
C28 C29 1.398(7)
C30 C31 1.398(7)
C30 C35 1.388(7)
C31 C32 1.389(7)
C32 C33 1.384(8)
C33 C34 1.383(8)
C34 C35 1.402(7)
Ir1' P1' 2.3083(13)
Ir1' P2' 2.2999(14)
Ir1' C1' 2.285(5)
Ir1' C2' 2.267(5)
Ir1' C3' 2.301(5)
Ir1' C4' 2.299(5)
Ir1' C5' 2.291(5)
Ir1' C11' 2.205(5)
P1' C18' 1.834(5)
P1' C24' 1.834(5)
P1' C30' 1.841(5)
P2' C36' 1.819(6)
P2' C37' 1.809(6)
P2' C38' 1.808(6)
C1' C2' 1.440(8)
C1' C5' 1.423(7)
C1' C6' 1.488(8)
C2' C3' 1.440(8)
C2' C7' 1.508(8)
C3' C4' 1.422(8)
C3' C8' 1.490(8)
C4' C5' 1.440(7)
C4' C9' 1.491(7)
C5' C10' 1.507(8)
C11' C12' 1.489(7)
C12' C13' 1.394(8)
C12' C17' 1.390(8)
C13' C14' 1.392(9)
C14' C15' 1.364(11)
C15' C16' 1.376(11)
C16' C17' 1.389(8)
C18' C19' 1.376(7)
C18' C23' 1.402(8)
C19' C20' 1.399(8)
C20' C21' 1.380(9)
C21' C22' 1.379(9)
C22' C23' 1.385(8)
C24' C25' 1.397(7)
C24' C29' 1.383(8)
C25' C26' 1.395(8)
C26' C27' 1.372(9)
C27' C28' 1.380(9)
C28' C29' 1.389(7)
C30' C31' 1.398(7)
C30' C35' 1.398(8)
C31' C32' 1.377(8)
C32' C33' 1.382(9)
C33' C34' 1.387(9)
C34' C35' 1.402(8)
S1 O1 1.391(10)
S1 O2 1.443(11)
S1 O3 1.438(12)
S1 C39 1.808(12)
S1* O1 1.491(11)
S1* O2* 1.470(12)
S1* O3* 1.423(13)
S1* C39 1.740(13)
F1 C39 1.261(11)
F1* C39 1.397(10)
F2 C39 1.355(6)
F3 C39 1.444(10)
F3* C39 1.264(10)
S1' O1' 1.416(5)
S1' O2' 1.420(5)
S1' O3' 1.434(5)
S1' C39' 1.818(6)
F1' C39' 1.315(7)
F2' C39' 1.352(7)
F3' C39' 1.305(7)
